data_9017915
loop_
_publ_author_name
'Yang, Z.'
'Giester, G.'

_publ_section_title
;
 Structure refinements of coquimbite and paracoquimbite from the Hongshan Cu-Au deposit, NW China
;
_journal_name_full 'European Journal of Mineralogy'
_journal_page_first 849
_journal_page_last 858
_journal_volume 30
_journal_year 2018
_chemical_compound_source 'Hongshan Cu-Au deposit, NW China'
_chemical_formula_sum 'Al0.38 Fe1.621 H18 O21 S3'
_chemical_name_mineral Coquimbite
_space_group_IT_number 163
_space_group_name_Hall '-P 3 2c'
_space_group_name_H-M_alt 'P -3 1 c'
_symmetry_space_group_name_H-M 'P -3 1 c'
_cell_angle_alpha 90
_cell_angle_beta 90
_cell_angle_gamma 120
_cell_formula_units_Z 4
_cell_length_a 10.9344
_cell_length_b 10.9344
_cell_length_c 17.090
_cell_volume 1769.549
_database_code_amcsd 0021043
_exptl_crystal_density_diffrn 2.068
_cod_data_source_file inputs/fixed/split/20908.cif
_cod_data_source_block 20908
_cod_original_formula_sum '(Al.38 Fe1.621) S3 O21 H18'
_cod_database_code 9017915

loop_
_space_group_symop_operation_xyz
x,y,z
x-y,-y,1/2+z
y,-x+y,-z
-y,-x,1/2-z
-x+y,-x,z
-x,-x+y,1/2+z
-x,-y,-z
-x+y,y,1/2-z
-y,x-y,z
y,x,1/2+z
x-y,x,-z
x,x-y,1/2-z

loop_
_atom_site_aniso_label
_atom_site_aniso_U_11
_atom_site_aniso_U_22
_atom_site_aniso_U_33
_atom_site_aniso_U_12
_atom_site_aniso_U_13
_atom_site_aniso_U_23
Al 0.01270 0.01270 0.01910 0.00634 0.00000 0.00000
Fe 0.01270 0.01270 0.01910 0.00634 0.00000 0.00000
Fe1 0.01110 0.01110 0.01330 0.00554 0.00000 0.00000
Al1 0.01110 0.01110 0.01330 0.00554 0.00000 0.00000
Fe2 0.01780 0.01780 0.01510 0.00892 0.00000 0.00000
Al2 0.01780 0.01780 0.01510 0.00892 0.00000 0.00000
S 0.01520 0.01270 0.01740 0.00630 -0.00064 -0.00202
O1 0.02180 0.01940 0.03370 0.01100 -0.00020 -0.00890
O2 0.01920 0.01860 0.02510 0.00500 0.00320 0.00050
O3 0.02280 0.02010 0.02130 0.00840 -0.00430 0.00120
O4 0.01910 0.01670 0.01980 0.00970 -0.00430 -0.00540
OW1 0.02500 0.01610 0.03160 0.00940 -0.00880 -0.00170
OW2 0.03140 0.02700 0.03330 0.01020 0.00220 -0.00240
OW3 0.04120 0.02870 0.02820 0.02210 0.01510 0.01130

loop_
_atom_site_label
_atom_site_fract_x
_atom_site_fract_y
_atom_site_fract_z
_atom_site_occupancy
_atom_site_U_iso_or_equiv
_atom_site_type_symbol
_atom_site_attached_hydrogens
Al 0.00000 0.00000 0.00000 0.66000 0.01480 Al 0
Fe 0.00000 0.00000 0.00000 0.34000 0.01480 Fe 0
Fe1 0.33333 0.66667 0.25000 0.96900 0.01180 Fe 0
Al1 0.33333 0.66667 0.25000 0.03100 0.01180 Al 0
Fe2 0.66667 0.33333 0.00252 0.96600 0.01692 Fe 0
Al2 0.66667 0.33333 0.00252 0.03400 0.01692 Al 0
S 0.24478 0.41509 0.12311 1.00000 0.01538 S 0
O1 0.31837 0.34508 0.09143 1.00000 0.02470 O 0
O2 0.10834 0.31138 0.15505 1.00000 0.02300 O 0
O3 0.22010 0.49412 0.06001 1.00000 0.02240 O 0
O4 0.33577 0.51624 0.18439 1.00000 0.01820 O 0
OW1 0.16739 0.07062 0.06237 1.00000 0.02460 O 0
OW2 0.44900 0.11620 0.21010 1.00000 0.03250 O 0
OW3 0.57210 0.16230 0.07126 1.00000 0.03060 O 0
H1A 0.21800 0.15700 0.07270 1.00000 0.03700 H 0
H1B 0.18000 0.02400 0.09170 1.00000 0.03700 H 0
H2A 0.37400 0.04300 0.20600 1.00000 0.04900 H 0
H2B1 0.51000 0.10600 0.23800 0.47300 0.04900 H 0
H2B2 0.43700 0.17900 0.23400 0.52700 0.04900 H 0
H3A 0.59400 0.10400 0.07100 1.00000 0.04600 H 0
H3B 0.53300 0.15800 0.11600 1.00000 0.04600 H 0

loop_
_cod_changelog_entry_id
_cod_changelog_entry_author
_cod_changelog_entry_date
_cod_changelog_entry_text
1
;cod-tools version 3.8.0
Id: cif_guess_AMCSD_atom_types 9581 2023-05-17 12:35:41Z saulius
;
2023-05-23T09:25:31+03:00
;Derived atom types and hydrogen counts
from atom names that follow the AMCSD naming convention
(Wat == water, O-H == hydroxyl).
;

loop_
_cod_related_entry_id
_cod_related_entry_database
_cod_related_entry_code
1 AMCSD 0021043
